data_7062620
loop_
_publ_author_name
'Rahman, Noimur'
'Kushwah, Nisha'
'Priyadarsini, K. Indira'

_publ_section_title
;
 A redox active organodiselenide as an efficacious catalyst for the
 synthesis of oxygen-containing heterocyclic compounds
;
_journal_issue 33
_journal_name_full 'New Journal of Chemistry'
_journal_page_first 15686
_journal_page_last 15693
_journal_paper_doi 10.1039/D3NJ01423A
_journal_volume 47
_journal_year 2023
_chemical_formula_sum 'C19 H20 N2 O2'
_chemical_formula_weight 308.37
_space_group_crystal_system monoclinic
_space_group_IT_number 14
_space_group_name_Hall '-P 2yn'
_space_group_name_H-M_alt 'P 1 21/n 1'
_atom_sites_solution_hydrogens mixed
_atom_sites_solution_primary dual
_atom_sites_solution_secondary difmap
_audit_creation_method SHELXL-2017/1
_audit_update_record
;
2023-03-17 deposited with the CCDC.	2023-07-25 downloaded from the CCDC.
;
_cell_angle_alpha 90
_cell_angle_beta 98.6360(10)
_cell_angle_gamma 90
_cell_formula_units_Z 4
_cell_length_a 15.84440(10)
_cell_length_b 6.53500(10)
_cell_length_c 16.25570(10)
_cell_measurement_reflns_used 36083
_cell_measurement_temperature 298(2)
_cell_measurement_theta_max 76.9090
_cell_measurement_theta_min 2.7730
_cell_volume 1664.08(3)
_computing_cell_refinement 'CrysAlisPro 1.171.40.57a (Rigaku OD, 2019)'
_computing_data_collection 'CrysAlisPro 1.171.40.57a (Rigaku OD, 2019)'
_computing_data_reduction 'CrysAlisPro 1.171.40.57a (Rigaku OD, 2019)'
_computing_molecular_graphics 'Ortep 3 for windows'
_computing_publication_material 'WinGX 2021.3'
_computing_structure_refinement 'SHELXL-2017/1 (Sheldrick, 2017)'
_computing_structure_solution 'SHELXT 2018/2 (Sheldrick, 2018)'
_diffrn_ambient_temperature 298(2)
_diffrn_detector 'Hybrid Pixel Array Detector'
_diffrn_detector_area_resol_mean 10.0000
_diffrn_detector_type HyPix
_diffrn_measured_fraction_theta_full 0.997
_diffrn_measured_fraction_theta_max 0.986
_diffrn_measurement_details
;
List of Runs (angles in degrees, time in seconds):

  # Type    Start    End  Width  t~exp~   \w     \q     \k     \f   Frames
#--------------------------------------------------------------------------
  1  \w     27.00  53.00   0.50    0.19    --   48.17  77.00   0.00   52
  2  \w     34.00  60.00   0.50    0.19    --   58.00  79.00   9.12   52
  3  \w     42.00  86.00   0.50    0.19    --   62.00  74.00 -22.08   88
  4  \w     42.00  68.00   0.50    0.19    --   66.00  79.00 -94.80   52
  5  \w     38.00  69.00   0.50    0.19    --   58.00  70.00 -34.12   62
  6  \w     51.00  77.00   0.50    0.19    --   74.00  78.00 -33.36   52
  7  \w    105.00 156.00   0.50    0.78    --  107.39  94.00 -64.00  102
  8  \w    147.00 178.00   0.50    0.78    --  107.39  77.00   0.00   62
  9  \w    143.00 177.00   0.50    0.78    --  107.39  37.00  60.00   68
 10  \w    108.00 178.00   0.50    0.78    --  107.39  19.00   0.00  140
 11  \w    104.00 135.00   0.50    0.19    --   62.00  80.00 117.49   62
 12  \w    102.00 135.00   0.50    0.78    --  107.39  37.00  60.00   66
 13  \w    105.00 176.00   0.50    0.78    --  107.39  57.00 120.00  142
 14  \w     96.00 176.00   0.50    0.78    --  107.39  37.00  90.00  160
 15  \w     95.00 153.00   0.50    0.78    --  107.39  57.00 -60.00  116
 16  \w    107.00 133.00   0.50    0.19    --   70.00  77.00-140.14   52
 17  \w     91.00 126.00   0.50    0.19    --   54.00  76.00-174.23   70
 18  \w     94.00 178.00   0.50    0.78    --  107.39  57.00 -90.00  168
 19  \w    100.00 176.00   0.50    0.78    --  107.39  37.00-120.00  152
 20  \w     87.00 129.00   0.50    0.78    --  107.39  77.00   0.00   84
 21  \w     50.00  77.00   0.50    0.19    --   70.00  77.00-140.14   54
 22  \w     39.00  81.00   0.50    0.19    --   58.00  73.00-149.34   84
 23  \w     38.00  64.00   0.50    0.19    --   62.00  79.00-107.23   52
 24  \w     45.00  70.00   0.50    0.19    --   66.00  73.00-141.86   50
 25  \w     30.00  55.00   0.50    0.19    --   54.00  79.00-100.79   50
 26  \w     28.00  54.00   0.50    0.19    --   48.17  77.00-120.00   52
 27  \w     32.00  77.00   0.50    0.19    --   54.00  75.00 -58.80   90
 28  \w     27.00  69.00   0.50    0.19    --   50.00  78.00  26.97   84
 29  \w     38.00  64.00   0.50    0.19    --   62.00  80.00  39.97   52
 30  \w     34.00  61.00   0.50    0.19    --   58.00  79.00  80.11   54
 31  \w     43.00  69.00   0.50    0.19    --   66.00  77.00  57.26   52
 32  \w     38.00  63.00   0.50    0.19    --   62.00  80.00 117.49   50
 33  \w     73.00 165.00   0.50    0.78    --   94.00  74.00 165.82  184
 34  \w     36.00  65.00   0.50    0.78    --  107.39 -57.00 120.00   58
 35  \w     36.00 106.00   0.50    0.78    --  107.39 -99.00  60.00  140
 36  \w     71.00 105.00   0.50    0.78    --  107.39-125.00 120.00   68
 37  \w     38.00  63.00   0.50    0.78    --  107.39 -57.00   0.00   50
 38  \w     36.00 103.00   0.50    0.78    --  107.39 -99.00 -30.00  134
 39  \w     76.00 106.00   0.50    0.78    --  107.39 -99.00 -90.00   60
 40  \w     58.00 109.00   0.50    0.78    --  107.39-125.00 -90.00  102
 41  \w     59.00 100.00   0.50    0.78    --  107.39 -99.00-180.00   82
 42  \w     45.00  71.00   0.50    0.78    --  107.39 -94.00-175.00   52
 43  \w     41.00  66.00   0.50    0.78    --  107.39 -57.00-120.00   50
 44  \w     35.00  65.00   0.50    0.78    --  107.39 -57.00 -60.00   60
 45  \w     39.00  64.00   0.50    0.78    --  107.39 -57.00 -30.00   50
 46  \w     36.00  61.00   0.50    0.78    --  107.39 -57.00  30.00   50
 47  \w     53.00 103.00   0.50    0.78    --  107.39 -99.00   0.00  100
 48  \w     37.00  64.00   0.50    0.78    --  107.39-125.00 120.00   54
 49  \w     36.00 107.00   0.50    0.78    --  107.39-106.00 140.96  142
 50  \w     41.00  66.00   0.50    0.78    --  107.39 -57.00  60.00   50
 51  \w     35.00  66.00   0.50    0.78    --  107.39 -57.00 150.00   62
 52  \w      0.00  25.00   0.50    0.19    --   22.00  88.00  76.16   50
 53  \w     13.00  38.00   0.50    0.19    --   42.00  91.00  84.18   50
 54  \w    -18.00  13.00   0.50    0.19    --   14.00 102.00  64.14   62
 55  \w    -62.00  -5.00   0.50    0.19    --  -48.17  94.00 -64.00  114
 56  \w      4.00  41.00   0.50    0.19    --   48.17 -37.00-120.00   74
 57  \w    -11.00  78.00   0.50    0.19    --   48.17 -94.00-175.00  178
 58  \w     39.00  72.00   0.50    0.78    --  107.39 -99.00 -90.00   66
 59  \w     32.00  63.00   0.50    0.19    --   54.00  76.00-174.23   62
 60  \w      8.00  40.00   0.50    0.19    --   38.00  92.00-174.72   64
 61  \w    -42.00 -16.00   0.50    0.19    --    6.00 130.00-109.41   52
 62  \w    -26.00  21.00   0.50    0.19    --  -48.17  19.00-150.00   94
 63  \w    -39.00 -13.00   0.50    0.78    --  -86.25  37.00-120.00   52
 64  \w    -62.00 -32.00   0.50    0.78    --  -86.25  57.00 -30.00   60
 65  \w    -71.00 -46.00   0.50    0.78    --  -86.25  94.00 -64.00   50
 66  \w    -94.00 -54.00   0.50    0.19    --  -48.17 -19.00-180.00   80
 67  \w    -76.00 -51.00   0.50    0.78    --  -74.00 -77.00-111.08   50
 68  \w    -91.00 -44.00   0.50    0.19    --  -48.17 -37.00 -60.00   94
 69  \w    -80.00 -55.00   0.50    0.78    --  -74.00 -68.00 -17.44   50
 70  \w    -82.00 -57.00   0.50    0.78    --  -78.00 -75.00 -81.03   50
 71  \w    -87.00 -62.00   0.50    0.78    --  -86.25 -79.00 -43.66   50
 72  \w    -92.00 -63.00   0.50    0.78    --  -86.25 -77.00 -30.00   58
 73  \w    -92.00 -66.00   0.50    0.78    --  -86.25 -72.00 -20.20   52
 74  \w    -97.00 -63.00   0.50    0.78    --  -86.25 -77.00 -60.00   68
 75  \w   -101.00 -66.00   0.50    0.78    --  -86.25 -77.00 -90.00   70
 76  \w    -96.00 -65.00   0.50    0.78    --  -86.25 -74.00-120.53   62
 77  \w    -89.00 -64.00   0.50    0.78    --  -86.25 -76.00-165.13   50
 78  \w   -108.00 -65.00   0.50    0.78    --  -86.25 -72.00-177.66   86
 79  \w   -112.00 -70.00   0.50    0.78    --  -86.25 -71.00-132.68   84
 80  \w   -137.00-107.00   0.50    0.78    --  -78.00 -75.00 -81.03   60
 81  \w   -134.00 -65.00   0.50    0.78    --  -86.25 -73.00-144.16  138
 82  \w   -133.00-108.00   0.50    0.78    --  -86.25 -76.00-165.13   50
 83  \w   -145.00-120.00   0.50    0.78    --  -86.25 -94.00-175.00   50
 84  \w   -156.00-121.00   0.50    0.78    --  -86.25 -71.00-132.68   70
 85  \w   -145.00-119.00   0.50    0.78    --  -86.25 -77.00 -90.00   52
 86  \w   -141.00-115.00   0.50    0.78    --  -86.25 -77.00 -60.00   52
 87  \w    -94.00 -63.00   0.50    0.78    --  -86.25 -77.00   0.00   62
 88  \w    -93.00 -64.00   0.50    0.78    --  -86.25 -76.00  61.26   58
 89  \w    -77.00 -52.00   0.50    0.78    --  -74.00 -75.00  76.77   50
 90  \w    -50.00 -25.00   0.50    0.19    --  -48.17 -77.00 120.00   50
 91  \w    -76.00 -51.00   0.50    0.78    --  -74.00 -76.00 112.00   50
 92  \w    -87.00 -62.00   0.50    0.19    --  -48.17 -77.00 120.00   50
 93  \w    -83.00 -58.00   0.50    0.78    --  -78.00 -74.00 153.18   50
 94  \w    -85.00 -60.00   0.50    0.78    --  -82.00 -74.00 169.82   50
 95  \w    -91.00 -65.00   0.50    0.78    --  -86.25 -77.00 150.00   52
 96  \w    -92.00 -66.00   0.50    0.78    --  -86.25 -70.00 100.65   52
 97  \w    -85.00 -60.00   0.50    0.78    --  -82.00 -77.00  81.45   50
 98  \w    -99.00 -70.00   0.50    0.78    --  -86.25 -73.00  76.53   58
 99  \w    -93.00 -64.00   0.50    0.78    --  -86.25 -76.00 120.83   58
100  \w    -93.00 -65.00   0.50    0.78    --  -86.25 -74.00 168.24   56
101  \w    -89.00 -64.00   0.50    0.78    --  -86.25 -75.00  96.02   50
102  \w   -102.00 -65.00   0.50    0.78    --  -86.25 -76.00  48.35   74
103  \w   -109.00 -63.00   0.50    0.78    --  -86.25 -77.00  30.00   92
104  \w   -115.00 -67.00   0.50    0.78    --  -86.25 -73.00 132.37   96
105  \w   -130.00-104.00   0.50    0.78    --  -86.25 -75.00  96.02   52
106  \w   -159.00-133.00   0.50    0.78    --  -86.25 -77.00   0.00   52
107  \w   -156.00-131.00   0.50    0.78    --  -86.25 -76.00  48.35   50
108  \w   -155.00-115.00   0.50    0.78    --  -86.25 -73.00  76.53   80
109  \w   -155.00-129.00   0.50    0.78    --  -86.25 -77.00 150.00   52
110  \w   -152.00-113.00   0.50    0.78    --  -86.25 -70.00 100.65   78
111  \w   -154.00-128.00   0.50    0.78    --  -86.25 -76.00  61.26   52
112  \w   -154.00-129.00   0.50    0.78    --  -86.25 -77.00  30.00   50
113  \w   -156.00-131.00   0.50    0.78    --  -86.25 -79.00 -43.66   50
;
_diffrn_measurement_device 'four-circle diffractometer'
_diffrn_measurement_device_type 'XtaLAB Synergy, Dualflex, HyPix'
_diffrn_measurement_method '\w scans'
_diffrn_orient_matrix_type 'CrysAlisPro convention (1999,Acta A55,543-557)'
_diffrn_orient_matrix_UB_11 0.0386305000
_diffrn_orient_matrix_UB_12 0.1937927000
_diffrn_orient_matrix_UB_13 0.0447434000
_diffrn_orient_matrix_UB_21 -0.0409468000
_diffrn_orient_matrix_UB_22 -0.0568257000
_diffrn_orient_matrix_UB_23 0.0770793000
_diffrn_orient_matrix_UB_31 0.0806342000
_diffrn_orient_matrix_UB_32 -0.1216543000
_diffrn_orient_matrix_UB_33 0.0352876000
_diffrn_radiation_monochromator mirror
_diffrn_radiation_probe x-ray
_diffrn_radiation_type 'Cu K\a'
_diffrn_radiation_wavelength 1.54184
_diffrn_reflns_av_R_equivalents 0.0728
_diffrn_reflns_av_unetI/netI 0.0196
_diffrn_reflns_Laue_measured_fraction_full 0.997
_diffrn_reflns_Laue_measured_fraction_max 0.986
_diffrn_reflns_limit_h_max 19
_diffrn_reflns_limit_h_min -19
_diffrn_reflns_limit_k_max 7
_diffrn_reflns_limit_k_min -8
_diffrn_reflns_limit_l_max 20
_diffrn_reflns_limit_l_min -20
_diffrn_reflns_number 45459
_diffrn_reflns_point_group_measured_fraction_full 0.997
_diffrn_reflns_point_group_measured_fraction_max 0.986
_diffrn_reflns_theta_full 67.684
_diffrn_reflns_theta_max 77.073
_diffrn_reflns_theta_min 3.632
_diffrn_source 'micro-focus sealed X-ray tube'
_diffrn_source_type 'PhotonJet (Cu) X-ray Source'
_exptl_absorpt_coefficient_mu 0.643
_exptl_absorpt_correction_T_max 1.00000
_exptl_absorpt_correction_T_min 0.52016
_exptl_absorpt_correction_type multi-scan
_exptl_absorpt_process_details
;
CrysAlisPro 1.171.40.57a (Rigaku Oxford Diffraction, 2019)
Empirical absorption correction using spherical harmonics,
 implemented in SCALE3 ABSPACK scaling algorithm.
;
_exptl_crystal_colour colourless
_exptl_crystal_density_diffrn 1.231
_exptl_crystal_description block
_exptl_crystal_F_000 656
_exptl_crystal_size_max 0.100
_exptl_crystal_size_mid 0.100
_exptl_crystal_size_min 0.050
_refine_diff_density_max 0.427
_refine_diff_density_min -0.409
_refine_diff_density_rms 0.094
_refine_ls_extinction_coef 0.0056(15)
_refine_ls_extinction_expression Fc^*^=kFc[1+0.001xFc^2^\l^3^/sin(2\q)]^-1/4^
_refine_ls_extinction_method 'SHELXL-2017/1 (Sheldrick 2017)'
_refine_ls_goodness_of_fit_ref 1.150
_refine_ls_hydrogen_treatment mixed
_refine_ls_matrix_type full
_refine_ls_number_parameters 220
_refine_ls_number_reflns 3468
_refine_ls_number_restraints 0
_refine_ls_restrained_S_all 1.150
_refine_ls_R_factor_all 0.0904
_refine_ls_R_factor_gt 0.0658
_refine_ls_shift/su_max 0.000
_refine_ls_shift/su_mean 0.000
_refine_ls_structure_factor_coef Fsqd
_refine_ls_weighting_details 'w=1/[\s^2^(Fo^2^)+(0.1875P)^2^+0.4091P] where P=(Fo^2^+2Fc^2^)/3'
_refine_ls_weighting_scheme calc
_refine_ls_wR_factor_gt 0.2053
_refine_ls_wR_factor_ref 0.2688
_reflns_Friedel_coverage 0.000
_reflns_number_gt 3067
_reflns_number_total 3468
_reflns_threshold_expression 'I > 2\s(I)'
_cod_data_source_file d3nj01423a2.cif
_cod_data_source_block shelx_CCDC2
_cod_depositor_comments 'Adding full bibliography for 7062618--7062620.cif.'
_cod_original_sg_symbol_H-M 'P 21/n'
_cod_database_code 7062620
_shelx_shelxl_version_number 2017/1
_shelx_space_group_comment
;
The symmetry employed for this shelxl refinement is uniquely defined
by the following loop, which should always be used as a source of
symmetry information in preference to the above space-group names.
They are only intended as comments.
;
_shelx_estimated_absorpt_t_min 0.938
_shelx_estimated_absorpt_t_max 0.969
_oxdiff_exptl_absorpt_empirical_full_min 0.578
_oxdiff_exptl_absorpt_empirical_full_max 1.807
_oxdiff_exptl_absorpt_empirical_details
;
Empirical correction (ABSPACK) includes:
- Absorption correction using spherical harmonics
- Frame scaling
;
_diffrn_oxdiff_digest_frames
;
0186c931aec372f5da699b8684d38a3415000374315
;

loop_
_space_group_symop_operation_xyz
'x, y, z'
'-x+1/2, y+1/2, -z+1/2'
'-x, -y, -z'
'x-1/2, -y-1/2, z-1/2'

loop_
_atom_site_label
_atom_site_type_symbol
_atom_site_fract_x
_atom_site_fract_y
_atom_site_fract_z
_atom_site_U_iso_or_equiv
_atom_site_adp_type
_atom_site_occupancy
_atom_site_site_symmetry_order
_atom_site_calc_flag
_atom_site_refinement_flags_posn
_atom_site_refinement_flags_adp
_atom_site_refinement_flags_occupancy
_atom_site_disorder_assembly
_atom_site_disorder_group
O1 O 0.58510(10) 0.1127(2) 0.78338(9) 0.0451(4) Uani 1 1 d . . . . .
O2 O 0.56402(10) 0.6094(2) 0.57040(9) 0.0473(4) Uani 1 1 d . . . . .
N2 N 0.56818(13) 0.1589(3) 0.91562(11) 0.0455(5) Uani 1 1 d . . . . .
C4 C 0.43104(11) 0.5556(3) 0.69818(10) 0.0341(4) Uani 1 1 d . . . . .
C8 C 0.56723(11) 0.3714(3) 0.67827(11) 0.0328(4) Uani 1 1 d . . . . .
C7 C 0.52537(11) 0.5200(3) 0.73063(10) 0.0322(4) Uani 1 1 d . . . . .
H006 H 0.555029 0.651565 0.730360 0.039 Uiso 1 1 calc R U . . .
N1 N 0.50508(16) 0.6909(3) 0.93192(11) 0.0590(6) Uani 1 1 d . . . . .
C14 C 0.56131(11) 0.2468(3) 0.84058(10) 0.0345(4) Uani 1 1 d . . . . .
C15 C 0.53732(11) 0.4413(3) 0.81939(11) 0.0329(4) Uani 1 1 d . . . . .
C16 C 0.51866(13) 0.5756(3) 0.88222(11) 0.0389(5) Uani 1 1 d . . . . .
C13 C 0.59490(12) 0.1864(3) 0.70581(11) 0.0358(5) Uani 1 1 d . . . . .
C9 C 0.58048(11) 0.4349(3) 0.59408(11) 0.0354(4) Uani 1 1 d . . . . .
C11 C 0.68034(12) 0.1353(3) 0.58895(12) 0.0412(5) Uani 1 1 d . . . . .
C3 C 0.39549(13) 0.7467(3) 0.70655(13) 0.0448(5) Uani 1 1 d . . . . .
H3 H 0.430063 0.854390 0.728581 0.054 Uiso 1 1 calc R U . . .
C5 C 0.37775(13) 0.3989(3) 0.66360(13) 0.0439(5) Uani 1 1 d . . . . .
H5 H 0.400430 0.269815 0.656797 0.053 Uiso 1 1 calc R U . . .
C12 C 0.63967(16) 0.0356(3) 0.65852(13) 0.0480(5) Uani 1 1 d . . . . .
H12B H 0.599126 -0.067287 0.634631 0.058 Uiso 1 1 calc R U . . .
H12A H 0.683696 -0.032736 0.696669 0.058 Uiso 1 1 calc R U . . .
C10 C 0.61367(14) 0.2751(3) 0.53980(12) 0.0441(5) Uani 1 1 d . . . . .
H10B H 0.638815 0.342948 0.496251 0.053 Uiso 1 1 calc R U . . .
H10A H 0.566284 0.192733 0.513423 0.053 Uiso 1 1 calc R U . . .
C1 C 0.25512(13) 0.6239(4) 0.64841(13) 0.0507(6) Uani 1 1 d . . . . .
C6 C 0.29126(14) 0.4327(4) 0.63914(14) 0.0514(6) Uani 1 1 d . . . . .
H6 H 0.256780 0.325835 0.616146 0.062 Uiso 1 1 calc R U . . .
C2 C 0.30851(14) 0.7789(4) 0.68229(14) 0.0532(6) Uani 1 1 d . . . . .
H2 H 0.285805 0.907948 0.689064 0.064 Uiso 1 1 calc R U . . .
C17 C 0.70725(18) -0.0329(4) 0.53221(15) 0.0584(7) Uani 1 1 d . . . . .
H17B H 0.746034 -0.125269 0.564573 0.088 Uiso 1 1 calc R U . . .
H17A H 0.734862 0.028190 0.489599 0.088 Uiso 1 1 calc R U . . .
H17C H 0.657672 -0.106798 0.506979 0.088 Uiso 1 1 calc R U . . .
C18 C 0.75848(15) 0.2623(5) 0.6243(2) 0.0718(8) Uani 1 1 d . . . . .
H18C H 0.741335 0.371149 0.657826 0.108 Uiso 1 1 calc R U . . .
H18B H 0.783951 0.319039 0.579358 0.108 Uiso 1 1 calc R U . . .
H18A H 0.799199 0.176576 0.657776 0.108 Uiso 1 1 calc R U . . .
C19 C 0.16068(16) 0.6571(6) 0.62264(19) 0.0740(9) Uani 1 1 d . . . . .
H19B H 0.151727 0.774716 0.586998 0.111 Uiso 1 1 calc R U . . .
H19A H 0.134059 0.679086 0.671203 0.111 Uiso 1 1 calc R U . . .
H19C H 0.136118 0.538731 0.593320 0.111 Uiso 1 1 calc R U . . .
H1N H 0.5435(18) 0.214(4) 0.9549(18) 0.053(7) Uiso 1 1 d . . . . .
H2N H 0.575(2) 0.033(6) 0.920(2) 0.073(9) Uiso 1 1 d . . . . .

loop_
_atom_site_aniso_label
_atom_site_aniso_U_11
_atom_site_aniso_U_22
_atom_site_aniso_U_33
_atom_site_aniso_U_23
_atom_site_aniso_U_13
_atom_site_aniso_U_12
O1 0.0702(10) 0.0342(7) 0.0348(8) 0.0029(5) 0.0204(6) 0.0111(6)
O2 0.0611(9) 0.0425(8) 0.0398(8) 0.0062(6) 0.0125(6) 0.0040(6)
N2 0.0655(11) 0.0402(9) 0.0343(9) 0.0037(7) 0.0184(8) 0.0089(8)
C4 0.0370(9) 0.0375(9) 0.0291(8) 0.0013(6) 0.0090(6) 0.0060(7)
C8 0.0325(8) 0.0365(9) 0.0303(9) -0.0020(6) 0.0075(6) -0.0004(6)
C7 0.0350(8) 0.0315(8) 0.0309(8) 0.0003(6) 0.0078(6) 0.0009(6)
N1 0.0971(16) 0.0447(10) 0.0386(10) -0.0061(8) 0.0211(10) 0.0110(10)
C14 0.0384(9) 0.0364(9) 0.0303(8) -0.0019(6) 0.0103(7) 0.0007(6)
C15 0.0336(8) 0.0351(9) 0.0307(8) -0.0015(6) 0.0071(6) -0.0007(6)
C16 0.0494(10) 0.0351(9) 0.0332(9) 0.0008(7) 0.0097(7) 0.0009(7)
C13 0.0418(9) 0.0375(9) 0.0299(8) -0.0010(7) 0.0117(7) 0.0028(7)
C9 0.0357(9) 0.0392(9) 0.0317(9) 0.0023(7) 0.0066(7) 0.0002(7)
C11 0.0436(10) 0.0464(10) 0.0360(10) -0.0035(7) 0.0135(8) 0.0047(8)
C3 0.0482(11) 0.0412(10) 0.0452(10) -0.0053(8) 0.0074(8) 0.0096(8)
C5 0.0432(11) 0.0426(10) 0.0463(11) -0.0031(8) 0.0079(8) 0.0020(8)
C12 0.0679(13) 0.0413(10) 0.0382(10) 0.0001(8) 0.0193(9) 0.0151(9)
C10 0.0533(11) 0.0505(11) 0.0308(9) 0.0002(8) 0.0134(8) 0.0054(9)
C1 0.0380(10) 0.0768(15) 0.0384(10) 0.0066(9) 0.0101(8) 0.0126(9)
C6 0.0415(11) 0.0642(13) 0.0485(12) -0.0024(10) 0.0071(8) -0.0025(9)
C2 0.0519(12) 0.0600(13) 0.0489(12) -0.0007(10) 0.0113(9) 0.0235(10)
C17 0.0758(16) 0.0570(13) 0.0492(12) -0.0058(10) 0.0314(11) 0.0135(11)
C18 0.0381(11) 0.094(2) 0.0840(19) -0.0219(16) 0.0100(11) 0.0006(12)
C19 0.0398(12) 0.114(2) 0.0672(16) 0.0052(15) 0.0064(11) 0.0222(14)

loop_
_atom_type_symbol
_atom_type_description
_atom_type_scat_dispersion_real
_atom_type_scat_dispersion_imag
_atom_type_scat_source
C C 0.0181 0.0091 'International Tables Vol C Tables 4.2.6.8 and 6.1.1.4'
H H 0.0000 0.0000 'International Tables Vol C Tables 4.2.6.8 and 6.1.1.4'
N N 0.0311 0.0180 'International Tables Vol C Tables 4.2.6.8 and 6.1.1.4'
O O 0.0492 0.0322 'International Tables Vol C Tables 4.2.6.8 and 6.1.1.4'

loop_
_geom_angle_atom_site_label_1
_geom_angle_atom_site_label_2
_geom_angle_atom_site_label_3
_geom_angle
_geom_angle_site_symmetry_1
_geom_angle_site_symmetry_3
_geom_angle_publ_flag
C14 O1 C13 118.48(14) . . ?
C3 C4 C5 118.18(18) . . ?
C3 C4 C7 119.65(17) . . ?
C5 C4 C7 122.09(16) . . ?
C13 C8 C9 118.62(16) . . ?
C13 C8 C7 122.81(16) . . ?
C9 C8 C7 118.55(15) . . ?
C8 C7 C15 108.39(14) . . ?
C8 C7 C4 113.17(14) . . ?
C15 C7 C4 110.88(14) . . ?
N2 C14 C15 127.98(17) . . ?
N2 C14 O1 110.53(16) . . ?
C15 C14 O1 121.46(16) . . ?
C14 C15 C16 118.71(16) . . ?
C14 C15 C7 123.35(15) . . ?
C16 C15 C7 117.88(15) . . ?
N1 C16 C15 177.3(2) . . ?
C8 C13 O1 122.95(16) . . ?
C8 C13 C12 125.48(16) . . ?
O1 C13 C12 111.56(15) . . ?
O2 C9 C8 120.18(17) . . ?
O2 C9 C10 122.58(16) . . ?
C8 C9 C10 117.23(16) . . ?
C18 C11 C10 109.2(2) . . ?
C18 C11 C12 111.2(2) . . ?
C10 C11 C12 107.85(16) . . ?
C18 C11 C17 109.38(19) . . ?
C10 C11 C17 110.26(17) . . ?
C12 C11 C17 108.99(17) . . ?
C4 C3 C2 120.6(2) . . ?
C6 C5 C4 120.8(2) . . ?
C13 C12 C11 112.67(16) . . ?
C9 C10 C11 112.44(15) . . ?
C2 C1 C6 117.67(19) . . ?
C2 C1 C19 121.9(2) . . ?
C6 C1 C19 120.4(3) . . ?
C5 C6 C1 121.1(2) . . ?
C1 C2 C3 121.6(2) . . ?

loop_
_geom_bond_atom_site_label_1
_geom_bond_atom_site_label_2
_geom_bond_distance
_geom_bond_site_symmetry_2
_geom_bond_publ_flag
O1 C14 1.371(2) . ?
O1 C13 1.380(2) . ?
O2 C9 1.219(2) . ?
N2 C14 1.338(2) . ?
C4 C3 1.385(3) . ?
C4 C5 1.391(3) . ?
C4 C7 1.526(2) . ?
C8 C13 1.340(2) . ?
C8 C9 1.475(2) . ?
C8 C7 1.509(2) . ?
C7 C15 1.517(2) . ?
N1 C16 1.148(3) . ?
C14 C15 1.356(3) . ?
C15 C16 1.411(2) . ?
C13 C12 1.493(2) . ?
C9 C10 1.512(3) . ?
C11 C18 1.529(3) . ?
C11 C10 1.528(3) . ?
C11 C12 1.529(3) . ?
C11 C17 1.536(3) . ?
C3 C2 1.391(3) . ?
C5 C6 1.386(3) . ?
C1 C2 1.380(4) . ?
C1 C6 1.392(3) . ?
C1 C19 1.508(3) . ?
